data_1545743
loop_
_publ_author_name
'Kuai, Changsheng'
'Wang, Lianhui'
'Li, Bobin'
'Yang, Zhenhui'
'Cui, Xiuling'

_publ_section_title
;
 Cobalt-Catalyzed Selective Synthesis of Isoquinolines Using Picolinamide
 as a Traceless Directing Group.
;
_journal_issue 8
_journal_name_full 'Organic letters'
_journal_page_first 2102
_journal_page_last 2105
_journal_paper_doi 10.1021/acs.orglett.7b00702
_journal_volume 19
_journal_year 2017
_chemical_formula_moiety 'C21 H15 N'
_chemical_formula_sum 'C21 H15 N'
_chemical_formula_weight 281.34
_space_group_crystal_system monoclinic
_space_group_IT_number 14
_space_group_name_Hall '-P 2ybc'
_space_group_name_H-M_alt 'P 1 21/c 1'
_symmetry_space_group_name_Hall '-P 2ybc'
_symmetry_space_group_name_H-M 'P 1 21/c 1'
_atom_sites_solution_hydrogens geom
_audit_creation_date 2015-11-26
_audit_creation_method
;
Olex2 1.2
(compiled 2015.09.30 svn.r3233 for OlexSys, GUI svn.r5103)
;
_cell_angle_alpha 90
_cell_angle_beta 102.418(7)
_cell_angle_gamma 90
_cell_formula_units_Z 4
_cell_length_a 9.4624(7)
_cell_length_b 9.9524(7)
_cell_length_c 16.0483(11)
_cell_measurement_reflns_used 2828
_cell_measurement_temperature 173.6(3)
_cell_measurement_theta_max 28.9290
_cell_measurement_theta_min 3.0490
_cell_volume 1475.97(19)
_computing_cell_refinement
;
CrysAlisPro, Agilent Technologies,
Version 1.171.36.32 (release 02-08-2013 CrysAlis171 .NET)
(compiled Aug  2 2013,16:46:58)
;
_computing_data_collection
;
CrysAlisPro, Agilent Technologies,
Version 1.171.36.32 (release 02-08-2013 CrysAlis171 .NET)
(compiled Aug  2 2013,16:46:58)
;
_computing_data_reduction
;
CrysAlisPro, Agilent Technologies,
Version 1.171.36.32 (release 02-08-2013 CrysAlis171 .NET)
(compiled Aug  2 2013,16:46:58)
;
_computing_molecular_graphics 'Olex2 (Dolomanov et al., 2009)'
_computing_publication_material 'Olex2 (Dolomanov et al., 2009)'
_computing_structure_refinement 'ShelXL (Sheldrick, 2015)'
_computing_structure_solution 'ShelXS (Sheldrick, 2008)'
_diffrn_ambient_temperature 173.6(3)
_diffrn_detector_area_resol_mean 16.1213
_diffrn_measured_fraction_theta_full 0.998
_diffrn_measured_fraction_theta_max 0.876
_diffrn_measurement_details
;
#__ type_ start__ end____ width___ exp.time_
  1 omega  -51.00    2.00   1.0000    1.2000
omega____ theta____ kappa____ phi______ frames
    -       18.1991  -57.0000 -150.0000 53

#__ type_ start__ end____ width___ exp.time_
  2 omega   -2.00   87.00   1.0000    1.2000
omega____ theta____ kappa____ phi______ frames
    -       18.1991   57.0000    0.0000 89

#__ type_ start__ end____ width___ exp.time_
  3 omega  -10.00   51.00   1.0000    1.2000
omega____ theta____ kappa____ phi______ frames
    -       18.1991  -99.0000  -90.0000 61

#__ type_ start__ end____ width___ exp.time_
  4 omega   -4.00   23.00   1.0000    1.2000
omega____ theta____ kappa____ phi______ frames
    -      -18.9804  -99.0000  -30.0000 27

#__ type_ start__ end____ width___ exp.time_
  5 omega  -12.00   17.00   1.0000    1.2000
omega____ theta____ kappa____ phi______ frames
    -       18.1991   77.0000  150.0000 29

#__ type_ start__ end____ width___ exp.time_
  6 omega  -51.00   40.00   1.0000    1.2000
omega____ theta____ kappa____ phi______ frames
    -       18.1991  -57.0000   30.0000 91
;
_diffrn_measurement_device_type 'Xcalibur, Eos, Gemini'
_diffrn_measurement_method '\w scans'
_diffrn_orient_matrix_UB_11 0.0396210000
_diffrn_orient_matrix_UB_12 -0.0310931000
_diffrn_orient_matrix_UB_13 0.0375746000
_diffrn_orient_matrix_UB_21 0.0135428000
_diffrn_orient_matrix_UB_22 0.0639217000
_diffrn_orient_matrix_UB_23 0.0196408000
_diffrn_orient_matrix_UB_31 -0.0643084000
_diffrn_orient_matrix_UB_32 -0.0056498000
_diffrn_orient_matrix_UB_33 0.0157505000
_diffrn_radiation_monochromator graphite
_diffrn_radiation_type MoK\a
_diffrn_radiation_wavelength 0.71073
_diffrn_reflns_av_R_equivalents 0.0364
_diffrn_reflns_av_unetI/netI 0.0449
_diffrn_reflns_Laue_measured_fraction_full 0.998
_diffrn_reflns_Laue_measured_fraction_max 0.876
_diffrn_reflns_limit_h_max 12
_diffrn_reflns_limit_h_min -12
_diffrn_reflns_limit_k_max 13
_diffrn_reflns_limit_k_min -12
_diffrn_reflns_limit_l_max 21
_diffrn_reflns_limit_l_min -21
_diffrn_reflns_number 9734
_diffrn_reflns_point_group_measured_fraction_full 0.998
_diffrn_reflns_point_group_measured_fraction_max 0.876
_diffrn_reflns_theta_full 26.000
_diffrn_reflns_theta_max 29.051
_diffrn_reflns_theta_min 3.025
_diffrn_source 'Enhance (Mo) X-ray Source'
_exptl_absorpt_coefficient_mu 0.073
_exptl_absorpt_correction_T_max 1.00000
_exptl_absorpt_correction_T_min 0.77707
_exptl_absorpt_correction_type multi-scan
_exptl_absorpt_process_details
;
CrysAlisPro, Agilent Technologies,
Version 1.171.36.32 (release 02-08-2013 CrysAlis171 .NET)
(compiled Aug  2 2013,16:46:58)
Empirical absorption correction using spherical harmonics,
 implemented in SCALE3 ABSPACK scaling algorithm.
;
_exptl_crystal_colour
;
;
_exptl_crystal_density_diffrn 1.266
_exptl_crystal_description
;
;
_exptl_crystal_F_000 592
_exptl_crystal_size_max 0.2
_exptl_crystal_size_mid 0.18
_exptl_crystal_size_min 0.16
_refine_diff_density_max 0.268
_refine_diff_density_min -0.223
_refine_diff_density_rms 0.055
_refine_ls_extinction_coef 0.091(5)
_refine_ls_extinction_expression Fc^*^=kFc[1+0.001xFc^2^\l^3^/sin(2\q)]^-1/4^
_refine_ls_extinction_method 'SHELXL-2014/7 (Sheldrick 2014'
_refine_ls_goodness_of_fit_ref 1.030
_refine_ls_hydrogen_treatment constr
_refine_ls_matrix_type full
_refine_ls_number_parameters 200
_refine_ls_number_reflns 3449
_refine_ls_number_restraints 0
_refine_ls_restrained_S_all 1.030
_refine_ls_R_factor_all 0.0642
_refine_ls_R_factor_gt 0.0479
_refine_ls_shift/su_max 0.000
_refine_ls_shift/su_mean 0.000
_refine_ls_structure_factor_coef Fsqd
_refine_ls_weighting_details 'w=1/[\s^2^(Fo^2^)+(0.0510P)^2^+0.2998P] where P=(Fo^2^+2Fc^2^)/3'
_refine_ls_weighting_scheme calc
_refine_ls_wR_factor_gt 0.1080
_refine_ls_wR_factor_ref 0.1202
_reflns_Friedel_coverage 0.000
_reflns_number_gt 2684
_reflns_number_total 3449
_reflns_threshold_expression 'I > 2\s(I)'
_cod_data_source_file ol7b00702_si_002.cif
_cod_data_source_block exp_1025
_cod_depositor_comments 'Adding full bibliography for 1545743.cif.'
_cod_database_code 1545743
_shelx_space_group_comment
;
The symmetry employed for this shelxl refinement is uniquely defined
by the following loop, which should always be used as a source of
symmetry information in preference to the above space-group names.
They are only intended as comments.
;
_shelx_estimated_absorpt_t_max 0.988
_shelx_estimated_absorpt_t_min 0.985
_reflns_odcompleteness_completeness 99.66
_reflns_odcompleteness_iscentric 1
_reflns_odcompleteness_theta 26.32
_olex2_refinement_description
;
1. Fixed Uiso
 At 1.2 times of:
  All C(H) groups
2.a Aromatic/amide H refined with riding coordinates:
 C1(H1), C2(H2), C3(H3), C4(H4), C5(H5), C10(H10), C11(H11), C12(H12),
 C13(H13), C14(H14), C15(H15), C16(H16), C17(H17), C18(H18), C21(H21)
;
_shelx_shelxl_version_number 2014/7
_olex2_submission_special_instructions 'No special instructions were received'

loop_
_space_group_symop_operation_xyz
'x, y, z'
'-x, y+1/2, -z+1/2'
'-x, -y, -z'
'x, -y-1/2, z-1/2'

loop_
_atom_site_label
_atom_site_type_symbol
_atom_site_fract_x
_atom_site_fract_y
_atom_site_fract_z
_atom_site_U_iso_or_equiv
_atom_site_adp_type
_atom_site_occupancy
_atom_site_site_symmetry_order
_atom_site_calc_flag
_atom_site_refinement_flags_posn
C1 C 0.82835(15) 0.46843(14) 0.36552(8) 0.0284(3) Uani 1 1 d .
H1 H 0.9130 0.4371 0.4008 0.034 Uiso 1 1 calc R
C2 C 0.79686(17) 0.43406(15) 0.28018(9) 0.0347(4) Uani 1 1 d .
H2 H 0.8614 0.3818 0.2580 0.042 Uiso 1 1 calc R
C3 C 0.67041(17) 0.47693(18) 0.22813(9) 0.0422(4) Uani 1 1 d .
H3 H 0.6472 0.4507 0.1712 0.051 Uiso 1 1 calc R
C4 C 0.57775(17) 0.5590(2) 0.26057(10) 0.0498(5) Uani 1 1 d .
H4 H 0.4928 0.5894 0.2250 0.060 Uiso 1 1 calc R
C5 C 0.61023(16) 0.59643(18) 0.34545(9) 0.0400(4) Uani 1 1 d .
H5 H 0.5483 0.6534 0.3666 0.048 Uiso 1 1 calc R
C6 C 0.73476(14) 0.54928(14) 0.39909(8) 0.0255(3) Uani 1 1 d .
C7 C 0.76445(14) 0.58008(14) 0.49204(8) 0.0245(3) Uani 1 1 d .
C8 C 0.76894(13) 0.47857(13) 0.55104(8) 0.0223(3) Uani 1 1 d .
C9 C 0.74263(14) 0.33578(14) 0.52526(8) 0.0233(3) Uani 1 1 d .
C10 C 0.60588(15) 0.29312(15) 0.48340(8) 0.0290(3) Uani 1 1 d .
H10 H 0.5308 0.3550 0.4698 0.035 Uiso 1 1 calc R
C11 C 0.58061(16) 0.15936(16) 0.46178(9) 0.0344(4) Uani 1 1 d .
H11 H 0.4885 0.1318 0.4341 0.041 Uiso 1 1 calc R
C12 C 0.69107(17) 0.06673(15) 0.48101(9) 0.0349(4) Uani 1 1 d .
H12 H 0.6737 -0.0231 0.4664 0.042 Uiso 1 1 calc R
C13 C 0.82720(17) 0.10780(15) 0.52193(9) 0.0338(4) Uani 1 1 d .
H13 H 0.9021 0.0456 0.5348 0.041 Uiso 1 1 calc R
C14 C 0.85288(16) 0.24140(14) 0.54399(9) 0.0296(3) Uani 1 1 d .
H14 H 0.9452 0.2683 0.5717 0.035 Uiso 1 1 calc R
C15 C 0.83587(15) 0.68969(16) 0.74783(9) 0.0330(4) Uani 1 1 d .
H15 H 0.8491 0.7799 0.7625 0.040 Uiso 1 1 calc R
C16 C 0.83706(16) 0.59590(16) 0.80956(9) 0.0351(4) Uani 1 1 d .
H16 H 0.8494 0.6223 0.8663 0.042 Uiso 1 1 calc R
C17 C 0.81973(16) 0.45934(16) 0.78795(9) 0.0344(4) Uani 1 1 d .
H17 H 0.8227 0.3958 0.8308 0.041 Uiso 1 1 calc R
C18 C 0.79857(15) 0.41842(15) 0.70513(8) 0.0293(3) Uani 1 1 d .
H18 H 0.7866 0.3276 0.6919 0.035 Uiso 1 1 calc R
C19 C 0.79476(13) 0.51346(14) 0.63942(8) 0.0234(3) Uani 1 1 d .
C20 C 0.81464(14) 0.65046(14) 0.66149(8) 0.0266(3) Uani 1 1 d .
C21 C 0.80837(15) 0.74374(15) 0.59483(9) 0.0311(3) Uani 1 1 d .
H21 H 0.8228 0.8338 0.6096 0.037 Uiso 1 1 calc R
N1 N 0.78367(13) 0.71326(12) 0.51342(7) 0.0302(3) Uani 1 1 d .

loop_
_atom_site_aniso_label
_atom_site_aniso_U_11
_atom_site_aniso_U_22
_atom_site_aniso_U_33
_atom_site_aniso_U_23
_atom_site_aniso_U_13
_atom_site_aniso_U_12
C1 0.0293(7) 0.0271(7) 0.0279(7) 0.0017(6) 0.0040(5) 0.0019(6)
C2 0.0428(9) 0.0316(8) 0.0315(7) -0.0031(6) 0.0122(6) -0.0018(7)
C3 0.0447(9) 0.0581(11) 0.0228(7) -0.0019(7) 0.0047(6) -0.0109(8)
C4 0.0315(8) 0.0877(15) 0.0272(7) 0.0083(8) -0.0004(6) 0.0072(9)
C5 0.0303(8) 0.0620(11) 0.0282(7) 0.0077(7) 0.0075(6) 0.0135(8)
C6 0.0263(7) 0.0267(7) 0.0235(6) 0.0044(5) 0.0052(5) -0.0018(6)
C7 0.0219(6) 0.0261(7) 0.0250(6) 0.0018(5) 0.0042(5) 0.0021(6)
C8 0.0196(6) 0.0232(7) 0.0234(6) 0.0004(5) 0.0030(5) 0.0020(5)
C9 0.0272(7) 0.0248(7) 0.0186(6) 0.0011(5) 0.0065(5) -0.0007(6)
C10 0.0275(7) 0.0320(8) 0.0274(7) -0.0023(6) 0.0056(5) -0.0006(6)
C11 0.0356(8) 0.0369(9) 0.0307(7) -0.0061(6) 0.0070(6) -0.0095(7)
C12 0.0514(10) 0.0260(8) 0.0311(7) -0.0055(6) 0.0176(7) -0.0077(7)
C13 0.0415(9) 0.0258(8) 0.0363(8) 0.0036(6) 0.0136(6) 0.0074(7)
C14 0.0297(7) 0.0273(8) 0.0310(7) 0.0007(6) 0.0050(6) 0.0009(6)
C15 0.0356(8) 0.0316(8) 0.0311(7) -0.0073(6) 0.0051(6) -0.0028(7)
C16 0.0365(8) 0.0453(10) 0.0229(7) -0.0056(6) 0.0048(6) -0.0046(7)
C17 0.0396(8) 0.0384(9) 0.0248(7) 0.0039(6) 0.0061(6) -0.0019(7)
C18 0.0336(8) 0.0259(7) 0.0280(7) 0.0016(6) 0.0060(6) 0.0000(6)
C19 0.0211(6) 0.0255(7) 0.0232(6) -0.0002(5) 0.0040(5) 0.0004(6)
C20 0.0251(7) 0.0266(7) 0.0276(7) -0.0015(5) 0.0043(5) 0.0012(6)
C21 0.0377(8) 0.0228(7) 0.0322(7) -0.0019(6) 0.0064(6) -0.0002(6)
N1 0.0356(7) 0.0244(6) 0.0305(6) 0.0025(5) 0.0066(5) 0.0010(5)

loop_
_atom_type_symbol
_atom_type_description
_atom_type_scat_dispersion_real
_atom_type_scat_dispersion_imag
_atom_type_scat_source
C C 0.0033 0.0016 'International Tables Vol C Tables 4.2.6.8 and 6.1.1.4'
H H 0.0000 0.0000 'International Tables Vol C Tables 4.2.6.8 and 6.1.1.4'
N N 0.0061 0.0033 'International Tables Vol C Tables 4.2.6.8 and 6.1.1.4'

loop_
_geom_angle_atom_site_label_1
_geom_angle_atom_site_label_2
_geom_angle_atom_site_label_3
_geom_angle
C2 C1 H1 119.7
C2 C1 C6 120.60(13)
C6 C1 H1 119.7
C1 C2 H2 120.0
C3 C2 C1 120.06(14)
C3 C2 H2 120.0
C2 C3 H3 120.1
C2 C3 C4 119.76(14)
C4 C3 H3 120.1
C3 C4 H4 119.8
C3 C4 C5 120.46(14)
C5 C4 H4 119.8
C4 C5 H5 120.0
C4 C5 C6 120.08(15)
C6 C5 H5 120.0
C1 C6 C7 120.62(12)
C5 C6 C1 118.97(12)
C5 C6 C7 120.36(12)
C8 C7 C6 120.55(12)
N1 C7 C6 115.84(11)
N1 C7 C8 123.60(12)
C7 C8 C9 122.06(11)
C7 C8 C19 118.48(12)
C19 C8 C9 119.42(11)
C10 C9 C8 120.63(12)
C14 C9 C8 120.92(12)
C14 C9 C10 118.44(13)
C9 C10 H10 119.7
C11 C10 C9 120.52(14)
C11 C10 H10 119.7
C10 C11 H11 119.8
C12 C11 C10 120.38(14)
C12 C11 H11 119.8
C11 C12 H12 120.2
C13 C12 C11 119.69(14)
C13 C12 H12 120.2
C12 C13 H13 119.9
C12 C13 C14 120.15(14)
C14 C13 H13 119.9
C9 C14 H14 119.6
C13 C14 C9 120.82(14)
C13 C14 H14 119.6
C16 C15 H15 119.9
C16 C15 C20 120.16(14)
C20 C15 H15 119.9
C15 C16 H16 119.9
C15 C16 C17 120.17(13)
C17 C16 H16 119.9
C16 C17 H17 119.5
C18 C17 C16 121.01(14)
C18 C17 H17 119.5
C17 C18 H18 119.9
C17 C18 C19 120.21(14)
C19 C18 H18 119.9
C18 C19 C8 123.38(13)
C20 C19 C8 117.96(12)
C20 C19 C18 118.65(12)
C19 C20 C15 119.78(12)
C21 C20 C15 122.49(13)
C21 C20 C19 117.70(12)
C20 C21 H21 117.5
N1 C21 C20 124.98(13)
N1 C21 H21 117.5
C21 N1 C7 117.27(12)

loop_
_geom_bond_atom_site_label_1
_geom_bond_atom_site_label_2
_geom_bond_distance
C1 H1 0.9300
C1 C2 1.3806(19)
C1 C6 1.3882(19)
C2 H2 0.9300
C2 C3 1.372(2)
C3 H3 0.9300
C3 C4 1.380(2)
C4 H4 0.9300
C4 C5 1.381(2)
C5 H5 0.9300
C5 C6 1.3833(19)
C6 C7 1.4893(17)
C7 C8 1.3790(18)
C7 N1 1.3714(17)
C8 C9 1.4861(19)
C8 C19 1.4293(17)
C9 C10 1.3900(18)
C9 C14 1.3878(19)
C10 H10 0.9300
C10 C11 1.384(2)
C11 H11 0.9300
C11 C12 1.378(2)
C12 H12 0.9300
C12 C13 1.376(2)
C13 H13 0.9300
C13 C14 1.384(2)
C14 H14 0.9300
C15 H15 0.9300
C15 C16 1.359(2)
C15 C20 1.4118(18)
C16 H16 0.9300
C16 C17 1.403(2)
C17 H17 0.9300
C17 C18 1.3631(19)
C18 H18 0.9300
C18 C19 1.4113(19)
C19 C20 1.411(2)
C20 C21 1.4080(19)
C21 H21 0.9300
C21 N1 1.3123(17)

loop_
_geom_torsion_atom_site_label_1
_geom_torsion_atom_site_label_2
_geom_torsion_atom_site_label_3
_geom_torsion_atom_site_label_4
_geom_torsion
C1 C2 C3 C4 2.7(2)
C1 C6 C7 C8 -62.25(18)
C1 C6 C7 N1 118.87(15)
C2 C1 C6 C5 -0.8(2)
C2 C1 C6 C7 176.54(13)
C2 C3 C4 C5 -1.1(3)
C3 C4 C5 C6 -1.4(3)
C4 C5 C6 C1 2.4(2)
C4 C5 C6 C7 -175.01(15)
C5 C6 C7 C8 115.10(16)
C5 C6 C7 N1 -63.78(18)
C6 C1 C2 C3 -1.7(2)
C6 C7 C8 C9 -0.92(19)
C6 C7 C8 C19 -178.68(11)
C6 C7 N1 C21 179.24(12)
C7 C8 C9 C10 -68.56(17)
C7 C8 C9 C14 112.87(14)
C7 C8 C19 C18 178.62(12)
C7 C8 C19 C20 -0.15(18)
C8 C7 N1 C21 0.4(2)
C8 C9 C10 C11 -178.02(12)
C8 C9 C14 C13 178.27(12)
C8 C19 C20 C15 178.01(12)
C8 C19 C20 C21 -0.29(18)
C9 C8 C19 C18 0.80(19)
C9 C8 C19 C20 -177.97(11)
C9 C10 C11 C12 -0.4(2)
C10 C9 C14 C13 -0.34(19)
C10 C11 C12 C13 0.0(2)
C11 C12 C13 C14 0.3(2)
C12 C13 C14 C9 -0.1(2)
C14 C9 C10 C11 0.60(19)
C15 C16 C17 C18 -1.3(2)
C15 C20 C21 N1 -177.39(13)
C16 C15 C20 C19 -0.1(2)
C16 C15 C20 C21 178.16(13)
C16 C17 C18 C19 0.4(2)
C17 C18 C19 C8 -178.14(13)
C17 C18 C19 C20 0.6(2)
C18 C19 C20 C15 -0.82(19)
C18 C19 C20 C21 -179.11(12)
C19 C8 C9 C10 109.18(14)
C19 C8 C9 C14 -69.40(16)
C19 C20 C21 N1 0.9(2)
C20 C15 C16 C17 1.1(2)
C20 C21 N1 C7 -0.9(2)
N1 C7 C8 C9 177.87(12)
N1 C7 C8 C19 0.1(2)
